data_4033672
loop_
_publ_author_name
'Bellotti, Peter'
'Brocus, Julien'
'El Orf, Fatima'
'Selkti, Mohamed'
'K\"onig, Burkhard'
'Belmont, Philippe'
'Brachet, Etienne'

_publ_section_title
;
 Visible Light-Induced Regioselective Cycloaddition of Benzoyl Azides and
 Alkenes To Yield Oxazolines.
;
_journal_issue 10
_journal_name_full 'The Journal of organic chemistry'
_journal_page_first 6278
_journal_page_last 6285
_journal_paper_doi 10.1021/acs.joc.9b00568
_journal_volume 84
_journal_year 2019
_chemical_formula_moiety 'C16 H14 Cl N O'
_chemical_formula_sum 'C16 H14 Cl N O'
_chemical_formula_weight 271.73
_space_group_crystal_system monoclinic
_space_group_IT_number 14
_space_group_name_Hall '-P 2ybc'
_space_group_name_H-M_alt 'P 1 21/c 1'
_atom_sites_solution_hydrogens geom
_atom_sites_solution_primary dual
_audit_creation_date 2017-04-10
_audit_creation_method
;
Olex2 1.2
(compiled 2017.03.28 svn.r3405 for OlexSys, GUI svn.r5335)
;
_cell_angle_alpha 90
_cell_angle_beta 96.442(10)
_cell_angle_gamma 90
_cell_formula_units_Z 4
_cell_length_a 9.1093(11)
_cell_length_b 16.8358(16)
_cell_length_c 9.1043(9)
_cell_measurement_reflns_used 2648
_cell_measurement_temperature 293.00(10)
_cell_measurement_theta_max 27.1710
_cell_measurement_theta_min 3.3150
_cell_volume 1387.4(3)
_computing_cell_refinement 'CrysAlisPro 1.171.39.7b (Rigaku OD, 2015)'
_computing_data_collection 'CrysAlisPro 1.171.39.7b (Rigaku OD, 2015)'
_computing_data_reduction 'CrysAlisPro 1.171.39.7b (Rigaku OD, 2015)'
_computing_molecular_graphics 'Olex2 (Dolomanov et al., 2009)'
_computing_publication_material 'Olex2 (Dolomanov et al., 2009)'
_computing_structure_refinement 'ShelXL (Sheldrick, 2015)'
_computing_structure_solution 'ShelXT (Sheldrick, 2015)'
_diffrn_ambient_environment air
_diffrn_ambient_temperature 293.00(10)
_diffrn_detector 'CCD plate'
_diffrn_measured_fraction_theta_full 0.984
_diffrn_measured_fraction_theta_max 0.881
_diffrn_measurement_details
;
List of Runs (angles in degrees, time in seconds):

  # Type    Start    End  Width  t~exp~   \w     \q     \k     \f   Frames
--------------------------------------------------------------------------
  1  \w    -21.00  33.00   0.50   40.00    --   -0.30  44.00  85.00  108
  2  \w     54.00  80.00   0.50   40.00    --   -0.30  44.00  85.00   52
  3  \w    -12.00  41.00   0.50   40.00    --   -0.30  38.00-120.00  106
  4  \w    -21.00  72.00   0.50   40.00    --   -0.30  38.00-180.00  186
;
_diffrn_measurement_device 'four-circle diffractometer'
_diffrn_measurement_device_type 'XtaLAB Pro: Kappa single'
_diffrn_measurement_method '\w scans'
_diffrn_orient_matrix_type 'CrysAlisPro convention (1999,Acta A55,543-557)'
_diffrn_orient_matrix_UB_11 -0.0276034000
_diffrn_orient_matrix_UB_12 0.0228792000
_diffrn_orient_matrix_UB_13 0.0562439000
_diffrn_orient_matrix_UB_21 -0.0687676000
_diffrn_orient_matrix_UB_22 0.0038147000
_diffrn_orient_matrix_UB_23 -0.0444504000
_diffrn_orient_matrix_UB_31 -0.0254163000
_diffrn_orient_matrix_UB_32 -0.0351619000
_diffrn_orient_matrix_UB_33 0.0318431000
_diffrn_radiation_monochromator graphite
_diffrn_radiation_probe x-ray
_diffrn_radiation_type MoK\a
_diffrn_radiation_wavelength 0.71073
_diffrn_reflns_av_R_equivalents 0.0360
_diffrn_reflns_av_unetI/netI 0.0397
_diffrn_reflns_Laue_measured_fraction_full 0.984
_diffrn_reflns_Laue_measured_fraction_max 0.881
_diffrn_reflns_limit_h_max 12
_diffrn_reflns_limit_h_min -11
_diffrn_reflns_limit_k_max 23
_diffrn_reflns_limit_k_min -22
_diffrn_reflns_limit_l_max 12
_diffrn_reflns_limit_l_min -12
_diffrn_reflns_number 12604
_diffrn_reflns_point_group_measured_fraction_full 0.984
_diffrn_reflns_point_group_measured_fraction_max 0.881
_diffrn_reflns_theta_full 25.242
_diffrn_reflns_theta_max 29.803
_diffrn_reflns_theta_min 3.235
_diffrn_source 'fine-focus sealed X-ray tube'
_diffrn_source_type 'Enhance (Mo) X-ray Source'
_exptl_absorpt_coefficient_mu 0.266
_exptl_absorpt_correction_T_max 1.00000
_exptl_absorpt_correction_T_min 0.37154
_exptl_absorpt_correction_type multi-scan
_exptl_absorpt_process_details
;
CrysAlisPro 1.171.39.7b (Rigaku Oxford Diffraction, 2015)
Empirical absorption correction using spherical harmonics,
 implemented in SCALE3 ABSPACK scaling algorithm.
;
_exptl_crystal_density_diffrn 1.301
_exptl_crystal_F_000 568
_refine_diff_density_max 0.182
_refine_diff_density_min -0.187
_refine_diff_density_rms 0.038
_refine_ls_extinction_method none
_refine_ls_goodness_of_fit_ref 1.080
_refine_ls_hydrogen_treatment constr
_refine_ls_matrix_type full
_refine_ls_number_parameters 173
_refine_ls_number_reflns 3495
_refine_ls_number_restraints 0
_refine_ls_restrained_S_all 1.080
_refine_ls_R_factor_all 0.0936
_refine_ls_R_factor_gt 0.0616
_refine_ls_shift/su_max 0.000
_refine_ls_shift/su_mean 0.000
_refine_ls_structure_factor_coef Fsqd
_refine_ls_weighting_details 'w=1/[\s^2^(Fo^2^)+(0.0440P)^2^+0.4108P] where P=(Fo^2^+2Fc^2^)/3'
_refine_ls_weighting_scheme calc
_refine_ls_wR_factor_gt 0.1341
_refine_ls_wR_factor_ref 0.1505
_reflns_Friedel_coverage 0.000
_reflns_number_gt 2330
_reflns_number_total 3495
_reflns_threshold_expression 'I > 2\s(I)'
_cod_data_source_file jo9b00568_si_002.cif
_cod_data_source_block PB038
_cod_database_code 4033672
_shelx_shelxl_version_number 2014/7
_chemical_oxdiff_formula 'C16 H14 Cl N O'
_shelx_space_group_comment
;
The symmetry employed for this shelxl refinement is uniquely defined
by the following loop, which should always be used as a source of
symmetry information in preference to the above space-group names.
They are only intended as comments.
;
_reflns_odcompleteness_completeness 97.69
_reflns_odcompleteness_iscentric 1
_reflns_odcompleteness_theta 26.32
_olex2_refinement_description
;
1. Fixed Uiso
 At 1.2 times of:
  All C(H) groups, All C(H,H) groups
 At 1.5 times of:
  All C(H,H,H) groups
2.a Ternary CH refined with riding coordinates:
 C1(H1)
2.b Secondary CH2 refined with riding coordinates:
 C3(H3A,H3B)
2.c Aromatic/amide H refined with riding coordinates:
 C11(H11), C15(H15), C14(H14), C12(H12), C9(H9), C6(H6), C8(H8), C7(H7)
2.d Idealised Me refined as rotating group:
 C16(H16A,H16B,H16C)
;
_olex2_submission_special_instructions 'No special instructions were received'
_oxdiff_exptl_absorpt_empirical_details
;
Empirical correction (ABSPACK) includes:
- Absorption correction using spherical harmonics
- Frame scaling
;
_oxdiff_exptl_absorpt_empirical_full_max 1.808
_oxdiff_exptl_absorpt_empirical_full_min 0.594

loop_
_space_group_symop_operation_xyz
'x, y, z'
'-x, y+1/2, -z+1/2'
'-x, -y, -z'
'x, -y-1/2, z-1/2'

loop_
_atom_site_label
_atom_site_type_symbol
_atom_site_fract_x
_atom_site_fract_y
_atom_site_fract_z
_atom_site_U_iso_or_equiv
_atom_site_adp_type
_atom_site_occupancy
_atom_site_site_symmetry_order
_atom_site_calc_flag
_atom_site_refinement_flags_posn
Cl1 Cl 0.76320(9) 0.39593(5) -0.02340(8) 0.1007(3) Uani 1 1 d .
O1 O 0.34041(16) 0.37950(9) 0.17180(15) 0.0658(4) Uani 1 1 d .
N1 N 0.4393(2) 0.28230(10) 0.3216(2) 0.0718(5) Uani 1 1 d .
C10 C 0.1955(2) 0.33376(10) 0.35714(19) 0.0540(4) Uani 1 1 d .
C2 C 0.3314(2) 0.32868(10) 0.2871(2) 0.0571(5) Uani 1 1 d .
C4 C 0.5759(2) 0.44549(12) 0.1672(2) 0.0603(5) Uani 1 1 d .
C13 C -0.0609(3) 0.34401(15) 0.5000(2) 0.0719(6) Uani 1 1 d .
C11 C 0.1000(2) 0.39780(12) 0.3331(2) 0.0621(5) Uani 1 1 d .
H11 H 0.1205 0.4379 0.2680 0.074 Uiso 1 1 calc R
C15 C 0.1595(3) 0.27377(12) 0.4522(2) 0.0674(6) Uani 1 1 d .
H15 H 0.2214 0.2300 0.4692 0.081 Uiso 1 1 calc R
C5 C 0.7019(3) 0.46230(13) 0.1032(2) 0.0684(6) Uani 1 1 d .
C14 C 0.0331(3) 0.27886(14) 0.5210(2) 0.0753(6) Uani 1 1 d .
H14 H 0.0098 0.2379 0.5828 0.090 Uiso 1 1 calc R
C1 C 0.4874(2) 0.37105(12) 0.1286(2) 0.0648(5) Uani 1 1 d .
H1 H 0.4820 0.3609 0.0221 0.078 Uiso 1 1 calc R
C12 C -0.0249(3) 0.40243(14) 0.4048(2) 0.0705(6) Uani 1 1 d .
H12 H -0.0867 0.4463 0.3883 0.085 Uiso 1 1 calc R
C9 C 0.5339(3) 0.49956(13) 0.2705(2) 0.0754(6) Uani 1 1 d .
H9 H 0.4493 0.4898 0.3160 0.090 Uiso 1 1 calc R
C3 C 0.5449(3) 0.29638(13) 0.2155(3) 0.0782(7) Uani 1 1 d .
H3A H 0.5486 0.2513 0.1497 0.094 Uiso 1 1 calc R
H3B H 0.6430 0.3055 0.2659 0.094 Uiso 1 1 calc R
C6 C 0.7839(3) 0.53121(16) 0.1372(3) 0.0871(8) Uani 1 1 d .
H6 H 0.8679 0.5421 0.0914 0.105 Uiso 1 1 calc R
C8 C 0.6146(4) 0.56686(15) 0.3065(3) 0.0926(8) Uani 1 1 d .
H8 H 0.5849 0.6017 0.3768 0.111 Uiso 1 1 calc R
C7 C 0.7375(4) 0.58298(15) 0.2404(3) 0.0973(10) Uani 1 1 d .
H7 H 0.7908 0.6292 0.2646 0.117 Uiso 1 1 calc R
C16 C -0.1960(4) 0.3518(2) 0.5810(3) 0.1119(10) Uani 1 1 d .
H16A H -0.2772 0.3241 0.5275 0.168 Uiso 1 1 calc GR
H16B H -0.2209 0.4069 0.5890 0.168 Uiso 1 1 calc GR
H16C H -0.1759 0.3294 0.6782 0.168 Uiso 1 1 calc GR

loop_
_atom_site_aniso_label
_atom_site_aniso_U_11
_atom_site_aniso_U_22
_atom_site_aniso_U_33
_atom_site_aniso_U_23
_atom_site_aniso_U_13
_atom_site_aniso_U_12
Cl1 0.0976(5) 0.1218(6) 0.0867(5) -0.0098(4) 0.0282(4) 0.0093(4)
O1 0.0673(9) 0.0742(9) 0.0547(8) 0.0083(7) 0.0021(6) 0.0061(7)
N1 0.0783(13) 0.0504(9) 0.0856(13) 0.0002(8) 0.0042(10) 0.0118(8)
C10 0.0682(12) 0.0452(9) 0.0454(9) -0.0010(7) -0.0073(8) -0.0010(8)
C2 0.0745(13) 0.0440(9) 0.0495(10) -0.0056(8) -0.0072(9) 0.0024(9)
C4 0.0709(13) 0.0598(11) 0.0469(9) -0.0006(8) -0.0078(9) 0.0060(9)
C13 0.0733(15) 0.0856(15) 0.0547(11) -0.0008(11) -0.0019(10) -0.0155(12)
C11 0.0737(14) 0.0554(11) 0.0553(11) 0.0108(8) -0.0008(10) 0.0036(9)
C15 0.0902(16) 0.0491(10) 0.0590(12) 0.0045(9) -0.0085(11) -0.0011(10)
C5 0.0744(14) 0.0707(13) 0.0568(11) 0.0074(10) -0.0071(10) 0.0046(11)
C14 0.0951(18) 0.0708(13) 0.0577(12) 0.0101(10) -0.0015(12) -0.0209(12)
C1 0.0703(14) 0.0707(12) 0.0525(10) -0.0149(9) 0.0029(9) 0.0016(10)
C12 0.0704(14) 0.0736(13) 0.0658(12) 0.0045(11) -0.0005(10) 0.0071(11)
C9 0.0941(17) 0.0656(13) 0.0635(13) -0.0104(10) -0.0046(11) 0.0083(12)
C3 0.0795(15) 0.0571(12) 0.0967(17) -0.0213(12) 0.0044(13) 0.0093(10)
C6 0.0841(17) 0.0837(16) 0.0877(17) 0.0309(14) -0.0159(14) -0.0110(13)
C8 0.126(3) 0.0630(14) 0.0821(17) -0.0099(13) -0.0178(17) 0.0079(15)
C7 0.128(3) 0.0566(13) 0.0946(19) 0.0084(13) -0.0422(19) -0.0078(15)
C16 0.096(2) 0.151(3) 0.0922(19) 0.004(2) 0.0269(16) -0.018(2)

loop_
_atom_type_symbol
_atom_type_description
_atom_type_scat_dispersion_real
_atom_type_scat_dispersion_imag
_atom_type_scat_source
C C 0.0033 0.0016 'International Tables Vol C Tables 4.2.6.8 and 6.1.1.4'
H H 0.0000 0.0000 'International Tables Vol C Tables 4.2.6.8 and 6.1.1.4'
Cl Cl 0.1484 0.1585 'International Tables Vol C Tables 4.2.6.8 and 6.1.1.4'
N N 0.0061 0.0033 'International Tables Vol C Tables 4.2.6.8 and 6.1.1.4'
O O 0.0106 0.0060 'International Tables Vol C Tables 4.2.6.8 and 6.1.1.4'

loop_
_geom_angle_atom_site_label_1
_geom_angle_atom_site_label_2
_geom_angle_atom_site_label_3
_geom_angle
C2 O1 C1 106.61(15)
C2 N1 C3 106.67(18)
C11 C10 C2 121.68(17)
C11 C10 C15 118.3(2)
C15 C10 C2 120.02(18)
O1 C2 C10 115.32(16)
N1 C2 O1 117.7(2)
N1 C2 C10 126.97(18)
C5 C4 C1 121.44(18)
C5 C4 C9 117.2(2)
C9 C4 C1 121.3(2)
C14 C13 C16 121.6(2)
C12 C13 C14 117.6(2)
C12 C13 C16 120.7(3)
C10 C11 H11 119.8
C12 C11 C10 120.43(19)
C12 C11 H11 119.8
C10 C15 H15 119.8
C14 C15 C10 120.4(2)
C14 C15 H15 119.8
C4 C5 Cl1 119.60(17)
C4 C5 C6 121.9(2)
C6 C5 Cl1 118.5(2)
C13 C14 H14 119.3
C15 C14 C13 121.4(2)
C15 C14 H14 119.3
O1 C1 C4 109.99(16)
O1 C1 H1 109.9
O1 C1 C3 102.23(17)
C4 C1 H1 109.9
C4 C1 C3 114.50(17)
C3 C1 H1 109.9
C13 C12 C11 121.8(2)
C13 C12 H12 119.1
C11 C12 H12 119.1
C4 C9 H9 119.3
C8 C9 C4 121.4(3)
C8 C9 H9 119.3
N1 C3 C1 105.13(18)
N1 C3 H3A 110.7
N1 C3 H3B 110.7
C1 C3 H3A 110.7
C1 C3 H3B 110.7
H3A C3 H3B 108.8
C5 C6 H6 120.7
C7 C6 C5 118.6(3)
C7 C6 H6 120.7
C9 C8 H8 119.8
C7 C8 C9 120.4(3)
C7 C8 H8 119.8
C6 C7 H7 119.8
C8 C7 C6 120.4(3)
C8 C7 H7 119.8
C13 C16 H16A 109.5
C13 C16 H16B 109.5
C13 C16 H16C 109.5
H16A C16 H16B 109.5
H16A C16 H16C 109.5
H16B C16 H16C 109.5

loop_
_geom_bond_atom_site_label_1
_geom_bond_atom_site_label_2
_geom_bond_distance
Cl1 C5 1.741(2)
O1 C2 1.364(2)
O1 C1 1.444(3)
N1 C2 1.267(2)
N1 C3 1.457(3)
C10 C2 1.456(3)
C10 C11 1.388(3)
C10 C15 1.393(3)
C4 C5 1.374(3)
C4 C1 1.510(3)
C4 C9 1.393(3)
C13 C14 1.391(3)
C13 C12 1.375(3)
C13 C16 1.510(4)
C11 H11 0.9300
C11 C12 1.376(3)
C15 H15 0.9300
C15 C14 1.374(3)
C5 C6 1.396(3)
C14 H14 0.9300
C1 H1 0.9800
C1 C3 1.545(3)
C12 H12 0.9300
C9 H9 0.9300
C9 C8 1.370(4)
C3 H3A 0.9700
C3 H3B 0.9700
C6 H6 0.9300
C6 C7 1.382(4)
C8 H8 0.9300
C8 C7 1.357(4)
C7 H7 0.9300
C16 H16A 0.9600
C16 H16B 0.9600
C16 H16C 0.9600
